data_4347776
loop_
_publ_author_name
'Wang, Kangcai'
'Bian, Yixuan'
'Li, Jing'
'Xu, Dingguo'
'Lin, Zhien'

_publ_section_title
;
 Amine-Ligated Approach for the Synthesis of Extra-Large-Pore Zinc
 Phosphites with qtz-h and bnn Topologies.
;
_journal_issue 8
_journal_name_full 'Inorganic chemistry'
_journal_page_first 3727
_journal_page_last 3729
_journal_paper_doi 10.1021/acs.inorgchem.6b00589
_journal_volume 55
_journal_year 2016
_chemical_formula_moiety 'C16 H35 N4 O16 P4 Zn4'
_chemical_formula_sum 'C16 H36 N4 O16 P4 Zn4'
_chemical_formula_weight 925.85
_space_group_crystal_system triclinic
_space_group_IT_number 2
_space_group_name_Hall '-P 1'
_space_group_name_H-M_alt 'P -1'
_atom_sites_solution_hydrogens mixed
_audit_creation_date 2016-02-29
_audit_creation_method
;
Olex2 1.2
(compiled 2015.09.30 svn.r3233 for OlexSys, GUI svn.r5103)
;
_cell_angle_alpha 83.642(2)
_cell_angle_beta 81.302(3)
_cell_angle_gamma 86.406(2)
_cell_formula_units_Z 2
_cell_length_a 8.7793(3)
_cell_length_b 9.9952(2)
_cell_length_c 17.6047(6)
_cell_measurement_reflns_used 9688
_cell_measurement_temperature 292.20(10)
_cell_measurement_theta_max 72.2040
_cell_measurement_theta_min 4.4450
_cell_volume 1516.01(8)
_computing_cell_refinement
;
CrysAlisPro, Agilent Technologies,
Version 1.171.37.33 (release 27-03-2014 CrysAlis171 .NET)
(compiled Mar 27 2014,17:12:48)
;
_computing_data_collection
;
CrysAlisPro, Agilent Technologies,
Version 1.171.37.33 (release 27-03-2014 CrysAlis171 .NET)
(compiled Mar 27 2014,17:12:48)
;
_computing_data_reduction
;
CrysAlisPro, Agilent Technologies,
Version 1.171.37.33 (release 27-03-2014 CrysAlis171 .NET)
(compiled Mar 27 2014,17:12:48)
;
_computing_molecular_graphics 'Olex2 (Dolomanov et al., 2009)'
_computing_publication_material 'Olex2 (Dolomanov et al., 2009)'
_computing_structure_refinement 'ShelXL (Sheldrick, 2015)'
_computing_structure_solution 'ShelXT (Sheldrick, 2015)'
_diffrn_ambient_environment air
_diffrn_ambient_temperature 292.20(10)
_diffrn_detector 'CCD plate'
_diffrn_detector_area_resol_mean 15.9595
_diffrn_detector_type EosS2
_diffrn_measured_fraction_theta_full 1.000
_diffrn_measured_fraction_theta_max 1.000
_diffrn_measurement_details
;
#__ type_ start__ end____ width___ exp.time_
  1 omega   23.00   90.00   1.0000    1.5300
omega____ theta____ kappa____ phi______ frames
    -       36.5421 -125.0000    0.0000 67

#__ type_ start__ end____ width___ exp.time_
  2 omega    1.00   75.00   1.0000    1.5300
omega____ theta____ kappa____ phi______ frames
    -       36.5421  -99.0000  120.0000 74

#__ type_ start__ end____ width___ exp.time_
  3 omega  -31.00   63.00   1.0000    1.5300
omega____ theta____ kappa____ phi______ frames
    -       36.5421  -77.0000 -180.0000 94

#__ type_ start__ end____ width___ exp.time_
  4 omega   20.00  104.00   1.0000    1.5300
omega____ theta____ kappa____ phi______ frames
    -       36.5421   57.0000   60.0000 84

#__ type_ start__ end____ width___ exp.time_
  5 omega  -33.00   55.00   1.0000    1.5300
omega____ theta____ kappa____ phi______ frames
    -       36.5421  -38.0000   60.0000 88

#__ type_ start__ end____ width___ exp.time_
  6 omega   20.00  104.00   1.0000    1.5300
omega____ theta____ kappa____ phi______ frames
    -       36.5421   57.0000  -60.0000 84

#__ type_ start__ end____ width___ exp.time_
  7 omega   20.00  104.00   1.0000    1.5300
omega____ theta____ kappa____ phi______ frames
    -       36.5421   57.0000   30.0000 84

#__ type_ start__ end____ width___ exp.time_
  8 omega    1.00   75.00   1.0000    1.5300
omega____ theta____ kappa____ phi______ frames
    -       36.5421  -99.0000   90.0000 74

#__ type_ start__ end____ width___ exp.time_
  9 omega    7.00  108.00   1.0000    1.5300
omega____ theta____ kappa____ phi______ frames
    -       36.5421   19.0000 -120.0000 101

#__ type_ start__ end____ width___ exp.time_
 10 omega   38.00   91.00   1.0000    8.0000
omega____ theta____ kappa____ phi______ frames
    -      108.0000  -30.0000  120.0000 53

#__ type_ start__ end____ width___ exp.time_
 11 omega   39.00  109.00   1.0000    8.0000
omega____ theta____ kappa____ phi______ frames
    -      108.0000  -94.0000  120.0000 70

#__ type_ start__ end____ width___ exp.time_
 12 omega   39.00  109.00   1.0000    8.0000
omega____ theta____ kappa____ phi______ frames
    -      108.0000  -94.0000  -60.0000 70

#__ type_ start__ end____ width___ exp.time_
 13 omega   40.00   98.00   1.0000    8.0000
omega____ theta____ kappa____ phi______ frames
    -      108.0000  -45.0000  -90.0000 58

#__ type_ start__ end____ width___ exp.time_
 14 omega   41.00  126.00   1.0000    8.0000
omega____ theta____ kappa____ phi______ frames
    -      108.0000  -61.0000    0.0000 85

#__ type_ start__ end____ width___ exp.time_
 15 omega   38.00  116.00   1.0000    8.0000
omega____ theta____ kappa____ phi______ frames
    -      108.0000 -111.0000  -90.0000 78

#__ type_ start__ end____ width___ exp.time_
 16 omega   38.00   91.00   1.0000    8.0000
omega____ theta____ kappa____ phi______ frames
    -      108.0000  -30.0000  -90.0000 53

#__ type_ start__ end____ width___ exp.time_
 17 omega   39.00  109.00   1.0000    8.0000
omega____ theta____ kappa____ phi______ frames
    -      108.0000  -94.0000   30.0000 70

#__ type_ start__ end____ width___ exp.time_
 18 omega   91.00  176.00   1.0000    8.0000
omega____ theta____ kappa____ phi______ frames
    -      108.0000   45.0000   90.0000 85

#__ type_ start__ end____ width___ exp.time_
 19 omega   40.00   98.00   1.0000    8.0000
omega____ theta____ kappa____ phi______ frames
    -      108.0000  -45.0000 -180.0000 58

#__ type_ start__ end____ width___ exp.time_
 20 omega   40.00   98.00   1.0000    8.0000
omega____ theta____ kappa____ phi______ frames
    -      108.0000  -45.0000  -30.0000 58

#__ type_ start__ end____ width___ exp.time_
 21 omega   40.00   98.00   1.0000    8.0000
omega____ theta____ kappa____ phi______ frames
    -      108.0000  -45.0000   90.0000 58

#__ type_ start__ end____ width___ exp.time_
 22 omega   38.00   91.00   1.0000    8.0000
omega____ theta____ kappa____ phi______ frames
    -      108.0000  -30.0000 -150.0000 53

#__ type_ start__ end____ width___ exp.time_
 23 omega   38.00   91.00   1.0000    8.0000
omega____ theta____ kappa____ phi______ frames
    -      108.0000  -30.0000   60.0000 53

#__ type_ start__ end____ width___ exp.time_
 24 omega   38.00  116.00   1.0000    8.0000
omega____ theta____ kappa____ phi______ frames
    -      108.0000 -111.0000 -120.0000 78

#__ type_ start__ end____ width___ exp.time_
 25 omega   39.00  177.00   1.0000    8.0000
omega____ theta____ kappa____ phi______ frames
    -      108.0000    0.0000   60.0000 138

#__ type_ start__ end____ width___ exp.time_
 26 omega  -31.00   53.00   1.0000    1.5300
omega____ theta____ kappa____ phi______ frames
    -       36.5421  -57.0000  -90.0000 84

#__ type_ start__ end____ width___ exp.time_
 27 omega   10.00  104.00   1.0000    1.5300
omega____ theta____ kappa____ phi______ frames
    -       36.5421   77.0000 -150.0000 94

#__ type_ start__ end____ width___ exp.time_
 28 omega   10.00  104.00   1.0000    1.5300
omega____ theta____ kappa____ phi______ frames
    -       36.5421   77.0000  150.0000 94

#__ type_ start__ end____ width___ exp.time_
 29 omega   10.00  104.00   1.0000    1.5300
omega____ theta____ kappa____ phi______ frames
    -       36.5421   77.0000  -60.0000 94

#__ type_ start__ end____ width___ exp.time_
 30 omega  -31.00   53.00   1.0000    1.5300
omega____ theta____ kappa____ phi______ frames
    -       36.5421  -57.0000    0.0000 84

#__ type_ start__ end____ width___ exp.time_
 31 omega   20.00  104.00   1.0000    1.5300
omega____ theta____ kappa____ phi______ frames
    -       36.5421   57.0000  120.0000 84
;
_diffrn_measurement_device 'four-circle diffractometer'
_diffrn_measurement_device_type 'New Gemini, Dual, Cu at zero, EosS2'
_diffrn_measurement_method '\w scans'
_diffrn_orient_matrix_UB_11 -0.1549954000
_diffrn_orient_matrix_UB_12 0.0183342000
_diffrn_orient_matrix_UB_13 -0.0317335000
_diffrn_orient_matrix_UB_21 -0.0709187000
_diffrn_orient_matrix_UB_22 0.0740123000
_diffrn_orient_matrix_UB_23 0.0701784000
_diffrn_orient_matrix_UB_31 0.0502850000
_diffrn_orient_matrix_UB_32 0.1352401000
_diffrn_orient_matrix_UB_33 -0.0445913000
_diffrn_radiation_monochromator graphite
_diffrn_radiation_probe x-ray
_diffrn_radiation_type CuK\a
_diffrn_radiation_wavelength 1.54184
_diffrn_reflns_av_R_equivalents 0.0393
_diffrn_reflns_av_unetI/netI 0.0326
_diffrn_reflns_Laue_measured_fraction_full 1.000
_diffrn_reflns_Laue_measured_fraction_max 1.000
_diffrn_reflns_limit_h_max 10
_diffrn_reflns_limit_h_min -9
_diffrn_reflns_limit_k_max 11
_diffrn_reflns_limit_k_min -11
_diffrn_reflns_limit_l_max 20
_diffrn_reflns_limit_l_min -21
_diffrn_reflns_number 15948
_diffrn_reflns_point_group_measured_fraction_full 1.000
_diffrn_reflns_point_group_measured_fraction_max 1.000
_diffrn_reflns_theta_full 67.050
_diffrn_reflns_theta_max 67.050
_diffrn_reflns_theta_min 4.456
_diffrn_source 'Enhance (Cu) X-ray Source'
_exptl_absorpt_coefficient_mu 6.293
_exptl_absorpt_correction_T_max 1.00000
_exptl_absorpt_correction_T_min 0.27956
_exptl_absorpt_correction_type multi-scan
_exptl_absorpt_process_details
;
CrysAlisPro, Agilent Technologies,
Version 1.171.37.33 (release 27-03-2014 CrysAlis171 .NET)
(compiled Mar 27 2014,17:12:48)
Empirical absorption correction using spherical harmonics,
 implemented in SCALE3 ABSPACK scaling algorithm.
;
_exptl_crystal_colour 'clear colourless'
_exptl_crystal_colour_lustre clear
_exptl_crystal_colour_primary colourless
_exptl_crystal_density_diffrn 2.028
_exptl_crystal_description block
_exptl_crystal_F_000 936
_exptl_crystal_size_max 0.38
_exptl_crystal_size_mid 0.34
_exptl_crystal_size_min 0.28
_refine_diff_density_max 1.116
_refine_diff_density_min -0.756
_refine_diff_density_rms 0.119
_refine_ls_extinction_method none
_refine_ls_goodness_of_fit_ref 1.069
_refine_ls_hydrogen_treatment constr
_refine_ls_matrix_type full
_refine_ls_number_parameters 456
_refine_ls_number_reflns 5412
_refine_ls_number_restraints 0
_refine_ls_restrained_S_all 1.069
_refine_ls_R_factor_all 0.0469
_refine_ls_R_factor_gt 0.0441
_refine_ls_shift/su_max 0.001
_refine_ls_shift/su_mean 0.000
_refine_ls_structure_factor_coef Fsqd
_refine_ls_weighting_details 'w=1/[\s^2^(Fo^2^)+(0.0798P)^2^+1.2754P] where P=(Fo^2^+2Fc^2^)/3'
_refine_ls_weighting_scheme calc
_refine_ls_wR_factor_gt 0.1184
_refine_ls_wR_factor_ref 0.1214
_reflns_Friedel_coverage 0.000
_reflns_number_gt 5011
_reflns_number_total 5412
_reflns_threshold_expression 'I > 2\s(I)'
_cod_data_source_file ic6b00589_si_003.cif
_cod_data_source_block 1
_cod_database_code 4347776
_shelx_space_group_comment
;
The symmetry employed for this shelxl refinement is uniquely defined
by the following loop, which should always be used as a source of
symmetry information in preference to the above space-group names.
They are only intended as comments.
;
_reflns_odcompleteness_completeness 99.98
_reflns_odcompleteness_iscentric 1
_reflns_odcompleteness_theta 66.97
_olex2_refinement_description
;
1. Fixed Uiso
 At 1.2 times of:
  All C(H,H) groups, All N(H) groups
 At 1.5 times of:
  All C(H,H,H) groups, All P(H) groups
2. Others
 Sof(P4)=1-FVAR(1)
 Sof(P4')=FVAR(1)
 Sof(O4')=Sof(O5')=Sof(O6')=1-FVAR(2)
 Sof(O4)=Sof(O5)=Sof(O6)=FVAR(2)
 Sof(O8')=Sof(O9')=1-FVAR(3)
 Sof(O8)=Sof(O9)=FVAR(3)
3.a Riding coordinates:
 P1(H1), P2(H2), P3(H3)
3.b Ternary CH refined with riding coordinates:
 N2(H2A), N4(H4)
3.c Secondary CH2 refined with riding coordinates:
 C1(H1A,H1B), C2(H2B,H2C), C3(H3A,H3B), C4(H4A,H4B), C5(H5A,H5B), C6(H6A,H6B),
 C7(H7A,H7B), C8(H8A,H8B), C9(H9A,H9B), C10(H10A,H10B), C11(H11A,H11B),
 C12(H12A,H12B)
3.d Idealised Me refined as rotating group:
 C14(H14A,H14B,H14C), C16(H16A,H16B,H16C)
;
_shelx_shelxl_version_number 2014/7
_olex2_submission_special_instructions 'No special instructions were received'

loop_
_space_group_symop_operation_xyz
'x, y, z'
'-x, -y, -z'

loop_
_atom_site_label
_atom_site_type_symbol
_atom_site_fract_x
_atom_site_fract_y
_atom_site_fract_z
_atom_site_U_iso_or_equiv
_atom_site_adp_type
_atom_site_occupancy
_atom_site_site_symmetry_order
_atom_site_calc_flag
_atom_site_refinement_flags_posn
_atom_site_refinement_flags_occupancy
_atom_site_disorder_assembly
_atom_site_disorder_group
Zn1 Zn 0.62468(5) 0.79836(5) 0.49610(3) 0.02703(14) Uani 1 1 d . . . .
Zn2 Zn 0.19842(5) 0.73932(5) 0.32671(3) 0.02670(14) Uani 1 1 d . . . .
Zn3 Zn 0.70518(6) 0.51273(6) 0.28478(3) 0.03487(16) Uani 1 1 d . . . .
Zn4 Zn 1.13166(5) 0.33740(5) 0.06341(3) 0.02685(14) Uani 1 1 d . . . .
P1 P 0.36881(11) 0.94920(9) 0.40895(5) 0.0300(2) Uani 1 1 d . . . .
H1 H 0.4883 0.9821 0.3605 0.045 Uiso 1 1 d R . . .
P2 P 0.82643(11) 0.78066(9) 0.33303(5) 0.0291(2) Uani 1 1 d . . . .
H2 H 0.8015 0.8890 0.2885 0.044 Uiso 1 1 d R . B .
P3 P 0.39565(10) 0.49687(9) 0.39903(5) 0.0240(2) Uani 1 1 d . . . .
H3 H 0.4701 0.5594 0.4371 0.036 Uiso 1 1 d R . B .
P4' P 0.8173(2) 0.4910(3) 0.09966(9) 0.0275(8) Uani 0.587(7) 1 d . P A 1
P4 P 0.8487(3) 0.5656(4) 0.11113(13) 0.0247(10) Uani 0.413(7) 1 d . P A 2
O1 O 0.4196(3) 0.8492(3) 0.47180(16) 0.0347(6) Uani 1 1 d . . . .
O2 O 0.2509(5) 0.8972(3) 0.3662(2) 0.0559(9) Uani 1 1 d . . . .
O3 O 0.3025(4) 1.0801(3) 0.4385(2) 0.0480(8) Uani 1 1 d . . . .
O4 O 0.7921(5) 0.8311(5) 0.4101(2) 0.0509(12) Uani 0.768(7) 1 d . P B 1
O5 O 0.7053(4) 0.6866(4) 0.3187(3) 0.0486(12) Uani 0.768(7) 1 d . P B 1
O6 O 0.9828(4) 0.7245(5) 0.3132(3) 0.0505(12) Uani 0.768(7) 1 d . P B 1
O4' O 0.756(2) 0.7318(18) 0.4134(9) 0.062(5) Uani 0.232(7) 1 d . P B 2
O5' O 0.835(2) 0.6920(14) 0.2740(8) 0.059(5) Uani 0.232(7) 1 d . P B 2
O6' O 0.9982(14) 0.8112(17) 0.3480(9) 0.054(4) Uani 0.232(7) 1 d . P B 2
O7 O 0.2484(3) 0.5711(3) 0.38158(17) 0.0376(6) Uani 1 1 d . . . .
O8 O 0.4942(4) 0.4518(8) 0.3304(3) 0.0408(16) Uani 0.756(18) 1 d . P B 1
O9 O 0.3449(7) 0.3783(4) 0.4588(4) 0.0409(17) Uani 0.756(18) 1 d . P B 1
O8' O 0.5174(19) 0.536(3) 0.3220(8) 0.055(8) Uani 0.244(18) 1 d . P B 2
O9' O 0.410(3) 0.3574(13) 0.4174(13) 0.047(6) Uani 0.244(18) 1 d . P B 2
O10 O 0.7272(4) 0.5067(4) 0.17606(16) 0.0483(8) Uani 1 1 d . . . .
O11 O 0.9946(3) 0.4844(3) 0.10269(17) 0.0405(7) Uani 1 1 d . . . .
O12 O 0.7704(3) 0.5927(3) 0.03896(16) 0.0423(7) Uani 1 1 d . . . .
O13 O 1.2867(3) 0.3236(3) 0.13455(15) 0.0351(6) Uani 1 1 d . . . .
O14 O 1.4395(4) 0.1711(3) 0.07409(15) 0.0403(7) Uani 1 1 d . . . .
O15 O 1.0148(4) 0.1832(3) 0.04928(18) 0.0484(8) Uani 1 1 d . . . .
O16 O 0.9901(5) 0.1371(4) 0.1755(2) 0.0611(10) Uani 1 1 d . . . .
N1 N 0.2939(3) 0.7544(3) 0.20957(15) 0.0222(6) Uani 1 1 d . . . .
N2 N 0.4042(4) 0.7775(3) 0.06798(17) 0.0316(7) Uani 1 1 d . . . .
H2A H 0.4470 0.7866 0.0130 0.038 Uiso 1 1 calc R . . .
N3 N 0.8506(3) 0.3714(3) 0.33599(16) 0.0252(6) Uani 1 1 d . . . .
N4 N 1.0392(4) 0.2042(3) 0.39368(18) 0.0317(7) Uani 1 1 d . . . .
H4 H 1.1126 0.1393 0.4161 0.038 Uiso 1 1 calc R . . .
C1 C 0.2566(5) 0.8591(5) 0.0791(2) 0.0416(10) Uani 1 1 d . . . .
H1A H 0.1827 0.8264 0.0507 0.050 Uiso 1 1 calc R . . .
H1B H 0.2737 0.9527 0.0604 0.050 Uiso 1 1 calc R . . .
C2 C 0.1955(5) 0.8467(5) 0.1649(2) 0.0499(12) Uani 1 1 d . . . .
H2B H 0.1898 0.9350 0.1834 0.060 Uiso 1 1 calc R . . .
H2C H 0.0919 0.8140 0.1730 0.060 Uiso 1 1 calc R . . .
C3 C 0.3773(5) 0.6322(4) 0.0940(2) 0.0371(9) Uani 1 1 d . . . .
H3A H 0.4741 0.5795 0.0876 0.045 Uiso 1 1 calc R . . .
H3B H 0.3083 0.5982 0.0633 0.045 Uiso 1 1 calc R . . .
C4 C 0.3059(6) 0.6209(4) 0.1790(2) 0.0410(10) Uani 1 1 d . . . .
H4A H 0.2040 0.5855 0.1845 0.049 Uiso 1 1 calc R . . .
H4B H 0.3689 0.5586 0.2088 0.049 Uiso 1 1 calc R . . .
C5 C 0.5155(4) 0.8282(4) 0.1128(2) 0.0335(8) Uani 1 1 d . . . .
H5A H 0.5308 0.9230 0.0969 0.040 Uiso 1 1 calc R . . .
H5B H 0.6143 0.7791 0.1035 0.040 Uiso 1 1 calc R . . .
C6 C 0.4495(5) 0.8079(5) 0.1979(2) 0.0389(9) Uani 1 1 d . . . .
H6A H 0.5174 0.7457 0.2249 0.047 Uiso 1 1 calc R . . .
H6B H 0.4446 0.8932 0.2197 0.047 Uiso 1 1 calc R . . .
C7 C 0.8551(5) 0.3937(4) 0.4177(2) 0.0337(8) Uani 1 1 d . . . .
H7A H 0.7562 0.3740 0.4484 0.040 Uiso 1 1 calc R . . .
H7B H 0.8744 0.4874 0.4207 0.040 Uiso 1 1 calc R . . .
C8 C 0.9820(5) 0.3030(4) 0.4497(2) 0.0374(9) Uani 1 1 d . . . .
H8A H 1.0658 0.3568 0.4571 0.045 Uiso 1 1 calc R . . .
H8B H 0.9416 0.2562 0.4991 0.045 Uiso 1 1 calc R . . .
C9 C 0.8025(5) 0.2320(4) 0.3348(3) 0.0385(9) Uani 1 1 d . . . .
H9A H 0.8062 0.2127 0.2817 0.046 Uiso 1 1 calc R . . .
H9B H 0.6971 0.2240 0.3604 0.046 Uiso 1 1 calc R . . .
C10 C 0.9085(5) 0.1303(4) 0.3756(3) 0.0453(10) Uani 1 1 d . . . .
H10A H 0.8520 0.0879 0.4228 0.054 Uiso 1 1 calc R . . .
H10B H 0.9475 0.0607 0.3425 0.054 Uiso 1 1 calc R . . .
C11 C 1.0085(4) 0.3860(4) 0.2922(2) 0.0301(7) Uani 1 1 d . . . .
H11A H 1.0462 0.4724 0.2992 0.036 Uiso 1 1 calc R . . .
H11B H 1.0051 0.3836 0.2376 0.036 Uiso 1 1 calc R . . .
C12 C 1.1175(4) 0.2731(4) 0.3201(2) 0.0304(7) Uani 1 1 d . . . .
H12A H 1.1422 0.2096 0.2817 0.037 Uiso 1 1 calc R . . .
H12B H 1.2127 0.3097 0.3285 0.037 Uiso 1 1 calc R . . .
C13 C 1.4021(4) 0.2404(3) 0.1290(2) 0.0264(7) Uani 1 1 d . . . .
C14 C 1.4934(5) 0.2263(5) 0.1952(3) 0.0490(11) Uani 1 1 d . . . .
H14A H 1.4936 0.1346 0.2182 0.074 Uiso 1 1 calc GR . . .
H14B H 1.4475 0.2846 0.2331 0.074 Uiso 1 1 calc GR . . .
H14C H 1.5975 0.2508 0.1767 0.074 Uiso 1 1 calc GR . . .
C15 C 0.9602(5) 0.1180(4) 0.1123(2) 0.0339(8) Uani 1 1 d . . . .
C16 C 0.8524(5) 0.0100(5) 0.1054(2) 0.0416(9) Uani 1 1 d . . . .
H16A H 0.8336 -0.0454 0.1536 0.062 Uiso 1 1 calc GR . . .
H16B H 0.8982 -0.0445 0.0656 0.062 Uiso 1 1 calc GR . . .
H16C H 0.7566 0.0512 0.0925 0.062 Uiso 1 1 calc GR . . .

loop_
_atom_site_aniso_label
_atom_site_aniso_U_11
_atom_site_aniso_U_22
_atom_site_aniso_U_33
_atom_site_aniso_U_23
_atom_site_aniso_U_13
_atom_site_aniso_U_12
Zn1 0.0315(3) 0.0255(2) 0.0249(3) -0.00473(18) -0.00825(19) 0.00569(19)
Zn2 0.0278(3) 0.0312(3) 0.0199(2) -0.00165(18) -0.00314(18) 0.00613(19)
Zn3 0.0334(3) 0.0447(3) 0.0278(3) -0.0083(2) -0.0118(2) 0.0148(2)
Zn4 0.0282(3) 0.0312(3) 0.0207(2) -0.00281(18) -0.00341(18) 0.00251(19)
P1 0.0368(5) 0.0259(4) 0.0272(4) -0.0033(3) -0.0083(4) 0.0085(4)
P2 0.0285(5) 0.0275(4) 0.0303(5) -0.0023(3) -0.0025(4) 0.0015(4)
P3 0.0263(4) 0.0243(4) 0.0222(4) -0.0039(3) -0.0068(3) 0.0023(3)
P4' 0.0269(9) 0.0331(17) 0.0210(8) -0.0006(7) -0.0032(6) 0.0057(8)
P4 0.0250(12) 0.027(2) 0.0222(11) -0.0021(10) -0.0045(8) 0.0026(11)
O1 0.0309(13) 0.0334(13) 0.0395(15) 0.0024(11) -0.0118(11) 0.0072(11)
O2 0.085(3) 0.0374(16) 0.056(2) -0.0219(15) -0.0430(19) 0.0169(16)
O3 0.0545(19) 0.0320(14) 0.069(2) -0.0215(14) -0.0410(17) 0.0150(13)
O4 0.054(3) 0.054(3) 0.043(2) -0.0154(19) 0.0139(18) -0.024(2)
O5 0.032(2) 0.049(2) 0.071(3) -0.022(2) -0.016(2) 0.0001(17)
O6 0.0241(19) 0.060(3) 0.072(3) -0.026(2) -0.0060(18) 0.0013(17)
O4' 0.064(10) 0.062(11) 0.051(9) -0.018(7) 0.017(7) 0.020(9)
O5' 0.094(13) 0.044(8) 0.038(7) -0.007(6) 0.008(7) -0.016(8)
O6' 0.022(6) 0.077(11) 0.061(9) -0.011(8) -0.004(6) 0.012(6)
O7 0.0338(14) 0.0341(14) 0.0416(15) 0.0063(11) -0.0053(12) 0.0046(11)
O8 0.0261(19) 0.055(4) 0.042(3) -0.020(2) 0.0074(16) -0.0143(19)
O9 0.045(3) 0.028(2) 0.047(4) 0.010(2) -0.008(3) 0.0024(18)
O8' 0.038(8) 0.090(19) 0.026(6) 0.029(8) 0.002(5) 0.006(9)
O9' 0.066(12) 0.029(7) 0.045(11) 0.007(6) -0.017(10) 0.004(6)
O10 0.0403(16) 0.077(2) 0.0243(14) 0.0023(14) -0.0014(12) 0.0023(15)
O11 0.0349(15) 0.0504(17) 0.0352(14) -0.0102(12) -0.0055(11) 0.0180(13)
O12 0.0327(14) 0.0625(19) 0.0249(13) 0.0120(13) 0.0014(11) 0.0096(13)
O13 0.0362(14) 0.0394(14) 0.0327(13) -0.0093(11) -0.0147(11) 0.0090(11)
O14 0.0554(18) 0.0361(14) 0.0265(13) -0.0067(11) 0.0048(12) 0.0008(13)
O15 0.0601(19) 0.0496(17) 0.0388(16) -0.0098(14) -0.0068(14) -0.0210(15)
O16 0.091(3) 0.061(2) 0.0382(18) -0.0133(15) -0.0221(18) -0.0101(19)
N1 0.0234(13) 0.0250(14) 0.0184(13) -0.0015(10) -0.0050(10) 0.0023(11)
N2 0.0405(17) 0.0327(16) 0.0203(14) -0.0021(12) -0.0006(12) -0.0012(13)
N3 0.0246(14) 0.0300(15) 0.0212(14) -0.0038(11) -0.0061(11) 0.0051(11)
N4 0.0303(15) 0.0304(15) 0.0320(16) 0.0041(13) -0.0056(13) 0.0057(12)
C1 0.042(2) 0.054(2) 0.0269(19) 0.0081(17) -0.0094(16) 0.0080(19)
C2 0.043(2) 0.072(3) 0.028(2) 0.005(2) -0.0029(17) 0.029(2)
C3 0.053(2) 0.0284(19) 0.0307(19) -0.0091(15) 0.0010(17) -0.0101(17)
C4 0.068(3) 0.0284(19) 0.0260(19) -0.0055(15) 0.0027(18) -0.0134(18)
C5 0.0312(18) 0.0342(19) 0.0336(19) -0.0040(15) 0.0027(15) -0.0072(15)
C6 0.036(2) 0.052(2) 0.031(2) -0.0073(17) -0.0044(16) -0.0173(18)
C7 0.039(2) 0.038(2) 0.0243(17) -0.0075(15) -0.0061(15) 0.0075(16)
C8 0.038(2) 0.051(2) 0.0234(17) -0.0042(16) -0.0086(15) 0.0089(18)
C9 0.0292(19) 0.043(2) 0.046(2) -0.0084(18) -0.0096(16) -0.0091(16)
C10 0.045(2) 0.0273(19) 0.062(3) 0.0020(18) -0.005(2) -0.0084(17)
C11 0.0278(17) 0.0369(19) 0.0235(17) 0.0029(14) -0.0021(14) 0.0014(15)
C12 0.0260(17) 0.0373(19) 0.0276(17) -0.0038(15) -0.0028(14) 0.0000(15)
C13 0.0285(17) 0.0252(16) 0.0242(16) -0.0013(13) 0.0011(13) -0.0049(13)
C14 0.041(2) 0.060(3) 0.051(3) -0.016(2) -0.019(2) 0.018(2)
C15 0.037(2) 0.0326(19) 0.034(2) -0.0084(15) -0.0087(16) 0.0081(16)
C16 0.044(2) 0.045(2) 0.037(2) -0.0001(17) -0.0090(18) -0.0073(18)

loop_
_atom_type_symbol
_atom_type_description
_atom_type_scat_dispersion_real
_atom_type_scat_dispersion_imag
_atom_type_scat_source
C C 0.0181 0.0091 'International Tables Vol C Tables 4.2.6.8 and 6.1.1.4'
H H 0.0000 0.0000 'International Tables Vol C Tables 4.2.6.8 and 6.1.1.4'
N N 0.0311 0.0180 'International Tables Vol C Tables 4.2.6.8 and 6.1.1.4'
O O 0.0492 0.0322 'International Tables Vol C Tables 4.2.6.8 and 6.1.1.4'
P P 0.2955 0.4335 'International Tables Vol C Tables 4.2.6.8 and 6.1.1.4'
Zn Zn -1.5491 0.6778 'International Tables Vol C Tables 4.2.6.8 and 6.1.1.4'

loop_
_geom_angle_atom_site_label_1
_geom_angle_atom_site_label_2
_geom_angle_atom_site_label_3
_geom_angle
_geom_angle_site_symmetry_1
_geom_angle_site_symmetry_3
O1 Zn1 O3 113.13(12) . 2_676
O1 Zn1 O4 115.05(17) . .
O1 Zn1 O9' 104.1(6) . 2_666
O3 Zn1 O9' 94.5(5) 2_676 2_666
O4 Zn1 O3 94.98(18) . 2_676
O4' Zn1 O1 112.9(6) . .
O4' Zn1 O3 121.3(7) . 2_676
O4' Zn1 O9' 107.5(9) . 2_666
O9 Zn1 O1 116.41(17) 2_666 .
O9 Zn1 O3 107.5(2) 2_666 2_676
O9 Zn1 O4 107.5(3) 2_666 .
O2 Zn2 O6 117.67(18) . 1_455
O2 Zn2 O7 116.78(13) . .
O2 Zn2 N1 106.40(15) . .
O6 Zn2 N1 97.75(16) 1_455 .
O6' Zn2 O2 83.6(6) 1_455 .
O6' Zn2 O7 117.6(5) 1_455 .
O6' Zn2 N1 115.6(5) 1_455 .
O7 Zn2 O6 103.64(17) . 1_455
O7 Zn2 N1 113.22(12) . .
O5 Zn3 O8 102.7(2) . .
O5 Zn3 O10 115.99(19) . .
O5 Zn3 N3 113.71(15) . .
O8 Zn3 N3 103.2(2) . .
O8' Zn3 O5' 113.7(13) . .
O8' Zn3 O10 110.6(6) . .
O8' Zn3 N3 122.1(6) . .
O10 Zn3 O5' 93.1(4) . .
O10 Zn3 O8 107.93(17) . .
O10 Zn3 N3 111.87(13) . .
N3 Zn3 O5' 101.3(5) . .
O11 Zn4 O13 100.90(12) . .
O11 Zn4 O15 111.37(15) . .
O12 Zn4 O11 105.95(13) 2_765 .
O12 Zn4 O13 108.41(12) 2_765 .
O12 Zn4 O15 106.75(14) 2_765 .
O15 Zn4 O13 122.38(13) . .
O1 P1 H1 108.3 . .
O1 P1 O2 114.01(18) . .
O1 P1 O3 112.71(17) . .
O2 P1 H1 109.0 . .
O3 P1 H1 104.8 . .
O3 P1 O2 107.48(18) . .
O4 P2 H2 101.1 . .
O4 P2 O5 112.7(2) . .
O5 P2 H2 103.5 . .
O6 P2 H2 111.1 . .
O6 P2 O4 115.3(3) . .
O6 P2 O5 111.9(2) . .
O4' P2 H2 132.2 . .
O4' P2 O6' 100.2(9) . .
O5' P2 H2 95.1 . .
O5' P2 O4' 118.5(9) . .
O5' P2 O6' 110.4(9) . .
O6' P2 H2 98.0 . .
O7 P3 H3 113.1 . .
O7 P3 O9 105.3(2) . .
O7 P3 O8' 103.4(5) . .
O8 P3 H3 111.1 . .
O8 P3 O7 113.8(3) . .
O8 P3 O9 112.1(3) . .
O9 P3 H3 100.5 . .
O8' P3 H3 90.0 . .
O9' P3 H3 112.4 . .
O9' P3 O7 123.8(8) . .
O9' P3 O8' 107.8(10) . .
O10 P4' O11 111.7(2) . .
O10 P4' O12 112.4(2) . .
O12 P4' O11 113.1(2) . .
O11 P4 O10 113.5(3) . .
O11 P4 O12 115.8(2) . .
O12 P4 O10 106.6(2) . .
P1 O1 Zn1 130.05(17) . .
P1 O2 Zn2 142.0(2) . .
P1 O3 Zn1 132.70(18) . 2_676
P2 O4 Zn1 132.4(3) . .
P2 O5 Zn3 136.5(3) . .
P2 O6 Zn2 143.9(3) . 1_655
P2 O4' Zn1 138.5(11) . .
P2 O5' Zn3 124.0(9) . .
P2 O6' Zn2 138.2(11) . 1_655
P3 O7 Zn2 135.01(18) . .
P3 O8 Zn3 127.4(3) . .
P3 O9 Zn1 151.0(5) . 2_666
P3 O8' Zn3 141.4(9) . .
P3 O9' Zn1 145.3(18) . 2_666
P4' O10 Zn3 153.5(2) . .
P4 O10 Zn3 130.7(3) . .
P4' O11 Zn4 122.1(2) . .
P4 O11 Zn4 153.8(3) . .
P4' O12 Zn4 134.14(19) . 2_765
P4 O12 Zn4 125.9(2) . 2_765
C13 O13 Zn4 122.6(2) . .
C15 O15 Zn4 113.3(3) . .
C2 N1 Zn2 109.3(2) . .
C2 N1 C4 108.7(3) . .
C2 N1 C6 108.3(3) . .
C4 N1 Zn2 111.1(2) . .
C6 N1 Zn2 111.1(2) . .
C6 N1 C4 108.2(3) . .
C1 N2 H2A 109.1 . .
C1 N2 C3 110.3(3) . .
C1 N2 C5 109.3(3) . .
C3 N2 H2A 109.1 . .
C5 N2 H2A 109.1 . .
C5 N2 C3 110.1(3) . .
C7 N3 Zn3 111.5(2) . .
C7 N3 C11 108.5(3) . .
C9 N3 Zn3 111.7(2) . .
C9 N3 C7 108.0(3) . .
C9 N3 C11 109.4(3) . .
C11 N3 Zn3 107.6(2) . .
C8 N4 H4 109.1 . .
C8 N4 C10 110.5(3) . .
C8 N4 C12 110.8(3) . .
C10 N4 H4 109.1 . .
C12 N4 H4 109.1 . .
C12 N4 C10 108.2(3) . .
N2 C1 H1A 110.1 . .
N2 C1 H1B 110.1 . .
N2 C1 C2 108.0(3) . .
H1A C1 H1B 108.4 . .
C2 C1 H1A 110.1 . .
C2 C1 H1B 110.1 . .
N1 C2 C1 111.8(3) . .
N1 C2 H2B 109.3 . .
N1 C2 H2C 109.3 . .
C1 C2 H2B 109.3 . .
C1 C2 H2C 109.3 . .
H2B C2 H2C 107.9 . .
N2 C3 H3A 110.1 . .
N2 C3 H3B 110.1 . .
N2 C3 C4 108.2(3) . .
H3A C3 H3B 108.4 . .
C4 C3 H3A 110.1 . .
C4 C3 H3B 110.1 . .
N1 C4 C3 110.9(3) . .
N1 C4 H4A 109.5 . .
N1 C4 H4B 109.5 . .
C3 C4 H4A 109.5 . .
C3 C4 H4B 109.5 . .
H4A C4 H4B 108.1 . .
N2 C5 H5A 110.1 . .
N2 C5 H5B 110.1 . .
N2 C5 C6 108.1(3) . .
H5A C5 H5B 108.4 . .
C6 C5 H5A 110.1 . .
C6 C5 H5B 110.1 . .
N1 C6 C5 111.6(3) . .
N1 C6 H6A 109.3 . .
N1 C6 H6B 109.3 . .
C5 C6 H6A 109.3 . .
C5 C6 H6B 109.3 . .
H6A C6 H6B 108.0 . .
N3 C7 H7A 109.6 . .
N3 C7 H7B 109.6 . .
N3 C7 C8 110.1(3) . .
H7A C7 H7B 108.2 . .
C8 C7 H7A 109.6 . .
C8 C7 H7B 109.6 . .
N4 C8 C7 108.4(3) . .
N4 C8 H8A 110.0 . .
N4 C8 H8B 110.0 . .
C7 C8 H8A 110.0 . .
C7 C8 H8B 110.0 . .
H8A C8 H8B 108.4 . .
N3 C9 H9A 109.5 . .
N3 C9 H9B 109.5 . .
N3 C9 C10 110.5(3) . .
H9A C9 H9B 108.1 . .
C10 C9 H9A 109.5 . .
C10 C9 H9B 109.5 . .
N4 C10 C9 108.1(3) . .
N4 C10 H10A 110.1 . .
N4 C10 H10B 110.1 . .
C9 C10 H10A 110.1 . .
C9 C10 H10B 110.1 . .
H10A C10 H10B 108.4 . .
N3 C11 H11A 109.6 . .
N3 C11 H11B 109.6 . .
N3 C11 C12 110.4(3) . .
H11A C11 H11B 108.1 . .
C12 C11 H11A 109.6 . .
C12 C11 H11B 109.6 . .
N4 C12 C11 108.0(3) . .
N4 C12 H12A 110.1 . .
N4 C12 H12B 110.1 . .
C11 C12 H12A 110.1 . .
C11 C12 H12B 110.1 . .
H12A C12 H12B 108.4 . .
O13 C13 C14 115.6(3) . .
O14 C13 O13 124.2(3) . .
O14 C13 C14 120.2(4) . .
C13 C14 H14A 109.5 . .
C13 C14 H14B 109.5 . .
C13 C14 H14C 109.5 . .
H14A C14 H14B 109.5 . .
H14A C14 H14C 109.5 . .
H14B C14 H14C 109.5 . .
O15 C15 C16 115.4(3) . .
O16 C15 O15 124.5(4) . .
O16 C15 C16 120.1(4) . .
C15 C16 H16A 109.5 . .
C15 C16 H16B 109.5 . .
C15 C16 H16C 109.5 . .
H16A C16 H16B 109.5 . .
H16A C16 H16C 109.5 . .
H16B C16 H16C 109.5 . .

loop_
_geom_bond_atom_site_label_1
_geom_bond_atom_site_label_2
_geom_bond_distance
_geom_bond_site_symmetry_2
Zn1 O1 1.937(3) .
Zn1 O3 1.960(3) 2_676
Zn1 O4 1.959(4) .
Zn1 O4' 1.872(14) .
Zn1 O9 1.874(4) 2_666
Zn1 O9' 2.056(16) 2_666
Zn2 O2 1.902(3) .
Zn2 O6 1.960(4) 1_455
Zn2 O6' 1.857(13) 1_455
Zn2 O7 1.905(3) .
Zn2 N1 2.098(3) .
Zn3 O5 1.900(4) .
Zn3 O5' 2.159(15) .
Zn3 O8 2.007(5) .
Zn3 O8' 1.692(14) .
Zn3 O10 1.902(3) .
Zn3 N3 2.068(3) .
Zn4 O11 1.958(3) .
Zn4 O12 1.950(3) 2_765
Zn4 O13 1.973(3) .
Zn4 O15 1.962(3) .
P1 H1 1.2839 .
P1 O1 1.507(3) .
P1 O2 1.516(3) .
P1 O3 1.512(3) .
P2 H2 1.2924 .
P2 O4 1.482(4) .
P2 O5 1.529(4) .
P2 O6 1.457(4) .
P2 O4' 1.497(16) .
P2 O5' 1.430(14) .
P2 O6' 1.623(14) .
P3 H3 1.2429 .
P3 O7 1.505(3) .
P3 O8 1.472(4) .
P3 O9 1.536(5) .
P3 O8' 1.623(14) .
P3 O9' 1.397(13) .
P4' O10 1.473(3) .
P4' O11 1.563(3) .
P4' O12 1.478(3) .
P4 O10 1.534(4) .
P4 O11 1.470(3) .
P4 O12 1.524(4) .
O3 Zn1 1.960(3) 2_676
O6 Zn2 1.960(4) 1_655
O6' Zn2 1.857(13) 1_655
O9 Zn1 1.874(4) 2_666
O9' Zn1 2.056(16) 2_666
O12 Zn4 1.950(3) 2_765
O13 C13 1.269(5) .
O14 C13 1.243(5) .
O15 C15 1.267(5) .
O16 C15 1.218(5) .
N1 C2 1.471(5) .
N1 C4 1.485(5) .
N1 C6 1.475(5) .
N2 H2A 0.9800 .
N2 C1 1.486(5) .
N2 C3 1.495(5) .
N2 C5 1.489(5) .
N3 C7 1.486(4) .
N3 C9 1.485(5) .
N3 C11 1.488(4) .
N4 H4 0.9800 .
N4 C8 1.484(5) .
N4 C10 1.494(5) .
N4 C12 1.490(5) .
C1 H1A 0.9700 .
C1 H1B 0.9700 .
C1 C2 1.518(5) .
C2 H2B 0.9700 .
C2 H2C 0.9700 .
C3 H3A 0.9700 .
C3 H3B 0.9700 .
C3 C4 1.528(5) .
C4 H4A 0.9700 .
C4 H4B 0.9700 .
C5 H5A 0.9700 .
C5 H5B 0.9700 .
C5 C6 1.519(5) .
C6 H6A 0.9700 .
C6 H6B 0.9700 .
C7 H7A 0.9700 .
C7 H7B 0.9700 .
C7 C8 1.527(5) .
C8 H8A 0.9700 .
C8 H8B 0.9700 .
C9 H9A 0.9700 .
C9 H9B 0.9700 .
C9 C10 1.529(6) .
C10 H10A 0.9700 .
C10 H10B 0.9700 .
C11 H11A 0.9700 .
C11 H11B 0.9700 .
C11 C12 1.522(5) .
C12 H12A 0.9700 .
C12 H12B 0.9700 .
C13 C14 1.501(5) .
C14 H14A 0.9600 .
C14 H14B 0.9600 .
C14 H14C 0.9600 .
C15 C16 1.506(6) .
C16 H16A 0.9600 .
C16 H16B 0.9600 .
C16 H16C 0.9600 .

loop_
_geom_torsion_atom_site_label_1
_geom_torsion_atom_site_label_2
_geom_torsion_atom_site_label_3
_geom_torsion_atom_site_label_4
_geom_torsion
_geom_torsion_site_symmetry_1
_geom_torsion_site_symmetry_4
Zn2 N1 C2 C1 -178.6(3) . .
Zn2 N1 C4 C3 -179.3(3) . .
Zn2 N1 C6 C5 -176.1(3) . .
Zn3 N3 C7 C8 -170.9(3) . .
Zn3 N3 C9 C10 -177.9(3) . .
Zn3 N3 C11 C12 -172.5(2) . .
Zn4 O13 C13 O14 8.7(5) . .
Zn4 O13 C13 C14 -169.9(3) . .
Zn4 O15 C15 O16 -8.1(6) . .
Zn4 O15 C15 C16 172.3(3) . .
O1 Zn1 O4' P2 63(2) . .
O1 P1 O2 Zn2 -38.4(5) . .
O1 P1 O3 Zn1 48.8(4) . 2_676
O2 P1 O1 Zn1 134.2(2) . .
O2 P1 O3 Zn1 175.2(3) . 2_676
O3 Zn1 O4' P2 -76(2) 2_676 .
O3 P1 O1 Zn1 -102.9(2) . .
O3 P1 O2 Zn2 -164.0(4) . .
O4 P2 O5 Zn3 -129.4(4) . .
O4 P2 O6 Zn2 -32.8(6) . 1_655
O5 P2 O4 Zn1 0.9(5) . .
O5 P2 O6 Zn2 -163.3(5) . 1_655
O6 P2 O4 Zn1 -129.3(4) . .
O6 P2 O5 Zn3 2.5(5) . .
O4' P2 O5' Zn3 15.9(17) . .
O4' P2 O6' Zn2 109.3(15) . 1_655
O5' Zn3 O8' P3 -110(3) . .
O5' P2 O4' Zn1 -139.6(18) . .
O5' P2 O6' Zn2 -16.5(17) . 1_655
O6' P2 O4' Zn1 100.3(19) . .
O6' P2 O5' Zn3 130.6(12) . .
O7 P3 O8 Zn3 115.2(4) . .
O7 P3 O9 Zn1 149.2(7) . 2_666
O7 P3 O8' Zn3 177(3) . .
O7 P3 O9' Zn1 -82.6(17) . 2_666
O8 Zn3 O5 P2 155.7(4) . .
O8 P3 O7 Zn2 -67.0(4) . .
O8 P3 O9 Zn1 25.0(8) . 2_666
O9 P3 O7 Zn2 169.9(4) . .
O9 P3 O8 Zn3 -125.5(5) . .
O8' P3 O7 Zn2 -34.7(13) . .
O8' P3 O9' Zn1 157.0(17) . 2_666
O9' Zn1 O4' P2 177.5(17) 2_666 .
O9' P3 O7 Zn2 -157.2(13) . .
O9' P3 O8' Zn3 -50(4) . .
O10 Zn3 O5 P2 -86.9(4) . .
O10 Zn3 O8' P3 147(3) . .
O10 P4' O11 Zn4 127.0(3) . .
O10 P4' O12 Zn4 160.4(3) . 2_765
O10 P4 O11 Zn4 85.4(5) . .
O10 P4 O12 Zn4 -177.9(2) . 2_765
O11 P4' O10 Zn3 -8.0(7) . .
O11 P4' O12 Zn4 32.8(5) . 2_765
O11 P4 O10 Zn3 79.2(4) . .
O11 P4 O12 Zn4 -50.6(5) . 2_765
O12 P4' O10 Zn3 -136.3(5) . .
O12 P4' O11 Zn4 -105.1(3) . .
O12 P4 O10 Zn3 -152.1(3) . .
O12 P4 O11 Zn4 -38.4(7) . .
N2 C1 C2 N1 -2.9(6) . .
N2 C3 C4 N1 -3.1(5) . .
N2 C5 C6 N1 -4.0(5) . .
N3 Zn3 O5 P2 44.9(5) . .
N3 Zn3 O8' P3 12(4) . .
N3 C7 C8 N4 -10.6(5) . .
N3 C9 C10 N4 -7.7(5) . .
N3 C11 C12 N4 -12.9(4) . .
C1 N2 C3 C4 -58.5(4) . .
C1 N2 C5 C6 63.1(4) . .
C2 N1 C4 C3 60.3(5) . .
C2 N1 C6 C5 -56.1(4) . .
C3 N2 C1 C2 62.0(5) . .
C3 N2 C5 C6 -58.2(4) . .
C4 N1 C2 C1 -57.1(5) . .
C4 N1 C6 C5 61.6(4) . .
C5 N2 C1 C2 -59.1(5) . .
C5 N2 C3 C4 62.2(4) . .
C6 N1 C2 C1 60.3(5) . .
C6 N1 C4 C3 -57.1(4) . .
C7 N3 C9 C10 -54.9(4) . .
C7 N3 C11 C12 66.7(4) . .
C8 N4 C10 C9 64.5(4) . .
C8 N4 C12 C11 -52.2(4) . .
C9 N3 C7 C8 66.0(4) . .
C9 N3 C11 C12 -50.9(4) . .
C10 N4 C8 C7 -53.9(4) . .
C10 N4 C12 C11 69.1(4) . .
C11 N3 C7 C8 -52.5(4) . .
C11 N3 C9 C10 63.0(4) . .
C12 N4 C8 C7 66.0(4) . .
C12 N4 C10 C9 -56.9(4) . .
